data_4317988
loop_
_publ_author_name
'J. Jiang'
'M. J. Sarsfield'
'J. C. Renshaw'
'F. R. Livens'
'D. Collison'
'J. M. Charnock'
'M. Helliwell'
'H. Eccles'

_publ_section_title
;
 Synthesis and Characterization of Uranyl Compounds with Iminodiacetate
 and Oxydiacetate Displaying Variable Denticity
;
_journal_name_full 'Inorganic Chemistry'
_journal_page_first 2799
_journal_page_last 2806
_journal_paper_doi 10.1021/ic020121v
_journal_volume 41
_journal_year 2002
_chemical_formula_sum 'C10 H22 N4 O9 U'
_chemical_formula_weight 580.33
_space_group_IT_number 12
_symmetry_cell_setting monoclinic
_symmetry_Int_Tables_number 12
_symmetry_space_group_name_Hall '-C 2y'
_symmetry_space_group_name_H-M 'C 1 2/m 1'
_cell_angle_alpha 90
_cell_angle_beta 107.75(4)
_cell_angle_gamma 90
_cell_formula_units_Z 4
_cell_length_a 19.024(9)
_cell_length_b 7.462(4)
_cell_length_c 12.467(6)
_cell_measurement_reflns_used 1
_cell_measurement_temperature 296.2
_cell_measurement_theta_max 38.2
_cell_measurement_theta_min 38.2
_cell_volume 1685.5(15)
_computing_cell_refinement 'MSC/AFC Diffractometer Control'
_computing_data_collection 'MSC/AFC Diffractometer Control'
_computing_data_reduction 'teXsan (MSC, 1995)'
_computing_publication_material 'teXsan (MSC, 1995)'
_computing_structure_refinement 'teXsan (MSC, 1995)'
_computing_structure_solution
;
SIR92 (Altomare, et. al. 1993)
;
_diffrn_ambient_temperature 296.2
_diffrn_measurement_device 'Rigaku AFC5R'
_diffrn_measurement_method \w-2\q
_diffrn_orient_matrix_UB_11 0.00600
_diffrn_orient_matrix_UB_12 -0.01408
_diffrn_orient_matrix_UB_13 -0.07652
_diffrn_orient_matrix_UB_21 -0.05483
_diffrn_orient_matrix_UB_22 0.00383
_diffrn_orient_matrix_UB_23 -0.03448
_diffrn_orient_matrix_UB_31 0.00203
_diffrn_orient_matrix_UB_32 0.13322
_diffrn_orient_matrix_UB_33 -0.00703
_diffrn_radiation_detector 'scintillation counter'
_diffrn_radiation_monochromator graphite
_diffrn_radiation_source 'Rigaku rotating anode'
_diffrn_radiation_type 'Cu K\a'
_diffrn_radiation_wavelength 1.5418
_diffrn_reflns_av_R_equivalents 0.02558
_diffrn_reflns_av_sigmaI/netI 0.040
_diffrn_reflns_limit_h_max 24
_diffrn_reflns_limit_h_min 0
_diffrn_reflns_limit_k_max 8
_diffrn_reflns_limit_k_min 0
_diffrn_reflns_limit_l_max 15
_diffrn_reflns_limit_l_min -15
_diffrn_reflns_number 1923
_diffrn_reflns_reduction_process 'Lp corrections applied'
_diffrn_reflns_theta_max 79.73
_diffrn_reflns_theta_min 3.72
_diffrn_standards_decay_% -0.86
_diffrn_standards_interval_count 150
_diffrn_standards_number 3
_exptl_absorpt_coefficient_mu 28.047
_exptl_absorpt_correction_T_max 1.000
_exptl_absorpt_correction_T_min 0.515
_exptl_absorpt_correction_type
;
\y scans (North,Phillips & Matthews, 1968)
;
_exptl_crystal_colour yellow
_exptl_crystal_density_diffrn 2.287
_exptl_crystal_density_meas ?
_exptl_crystal_description needle
_exptl_crystal_F_000 1096.00
_exptl_crystal_size_max 0.12
_exptl_crystal_size_mid 0.07
_exptl_crystal_size_min 0.05
_refine_diff_density_max 1.85
_refine_diff_density_min -3.06
_refine_ls_extinction_method none
_refine_ls_goodness_of_fit_all 2.622
_refine_ls_goodness_of_fit_obs 2.741
_refine_ls_hydrogen_treatment noref
_refine_ls_matrix_type full
_refine_ls_number_constraints 0
_refine_ls_number_parameters 129
_refine_ls_number_reflns 1606
_refine_ls_number_restraints 0
_refine_ls_R_factor_all 0.0585
_refine_ls_R_factor_obs 0.0442
_refine_ls_shift/esd_max 0.0010
_refine_ls_shift/esd_mean 0.0180
_refine_ls_structure_factor_coef F
_refine_ls_weighting_details 'w = 1/[\s^2^(Fo) + 0.00002|Fo|^2^]'
_refine_ls_weighting_scheme calc
_refine_ls_wR_factor_all 0.0492
_refine_ls_wR_factor_obs 0.0475
_reflns_number_observed 1606
_reflns_number_total 1868
_reflns_observed_criterion >3.00\s(I)
_cod_data_source_file ic020121v_4.cif
_cod_data_source_block C10H22N4O9U
_cod_depositor_comments
;
 Correcting the data name order in the GEOM_TORSION loop.

 Antanas Vaitkus,
 2018-08-08

The following automatic conversions were performed:

'_exptl_crystal_density_meas' value 'not measured' was changed to '?'
- the value is perceived as not measured.

Automatic conversion script
Id: cif_fix_values 3008 2015-01-20 13:52:24Z robertas 

The following automatic conversions were performed:

'_refine_ls_weighting_scheme' value 'w = 1/[\s^2^(Fo) +
0.00002|Fo|^2^]' was changed to 'calc'. New tag
'_refine_ls_weighting_details' was created. The value of the new tag
was set to 'w = 1/[\s^2^(Fo) + 0.00002|Fo|^2^]'.

Automatic conversion script
Id: cif_fix_values 3143 2015-03-26 13:38:13Z robertas 
;
_cod_original_cell_volume 1685(1)
_cod_original_sg_symbol_H-M 'C 2/m      '
_cod_original_formula_sum 'C10 H22 N4 O9 U '
_cod_database_code 4317988

loop_
_symmetry_equiv_pos_as_xyz
'x, y, z'
'x, -y, z'
'x+1/2, y+1/2, z'
'x+1/2, -y+1/2, z'
'-x, -y, -z'
'-x, y, -z'
'-x+1/2, -y+1/2, -z'
'-x+1/2, y+1/2, -z'

loop_
_atom_site_aniso_label
_atom_site_aniso_U_11
_atom_site_aniso_U_22
_atom_site_aniso_U_33
_atom_site_aniso_U_12
_atom_site_aniso_U_13
_atom_site_aniso_U_23
U(1) 0.0145(2) 0.0470(4) 0.0340(3) 0.0000 0.0109(2) 0.0000
O(1) 0.024(6) 0.09(1) 0.038(7) 0.0000 0.020(5) 0.0000
O(2) 0.055(9) 0.14(2) 0.043(9) 0.0000 0.032(8) 0.0000
O(3) 0.019(5) 0.08(1) 0.044(7) 0.0000 0.010(5) 0.0000
O(4) 0.046(9) 0.17(2) 0.040(9) 0.0000 -0.002(7) 0.0000
O(5) 0.029(6) 0.10(1) 0.028(7) 0.0000 0.003(5) 0.0000
O(6) 0.015(5) 0.07(1) 0.028(6) 0.0000 0.008(5) 0.0000
O(7) 0.048(5) 0.034(5) 0.055(5) -0.005(5) 0.017(4) -0.002(5)
C(1) 0.04(1) 0.06(1) 0.03(1) 0.0000 0.014(9) 0.0000
C(2) 0.027(9) 0.06(2) 0.05(1) 0.0000 0.016(8) 0.0000
C(3) 0.026(8) 0.06(2) 0.05(1) 0.0000 0.014(8) 0.0000
C(4) 0.034(9) 0.06(1) 0.04(1) 0.0000 -0.001(8) 0.0000
C(5) 0.048(8) 0.08(1) 0.055(9) 0.007(9) 0.021(7) -0.011(9)
C(6) 0.06(1) 0.09(2) 0.05(1) 0.0000 -0.01(1) 0.0000
C(7) 0.053(9) 0.07(1) 0.08(1) -0.016(10) 0.021(9) 0.00(1)
O(8) 0.10(2) 0.11(2) 0.06(1) 0.0000 0.02(1) 0.0000

loop_
_atom_site_label
_atom_site_fract_x
_atom_site_fract_y
_atom_site_fract_z
_atom_site_U_iso_or_equiv
_atom_site_occupancy
_atom_site_refinement_flags
_atom_site_thermal_displace_type
_atom_site_calc_flag
_atom_site_calc_attached_atom
U(1) 0.09833(3) 0.0000 -0.00219(6) 0.0310(2) 0.500 ST Uani d ?
O(1) 0.1206(6) 0.0000 -0.1761(10) 0.048(4) 0.500 ST Uani d ?
O(2) 0.1864(8) 0.0000 -0.294(1) 0.075(6) 0.500 ST Uani d ?
O(3) 0.2306(6) 0.0000 0.000(1) 0.046(4) 0.500 ST Uani d ?
O(4) 0.3034(8) 0.0000 0.290(1) 0.089(6) 0.500 ST Uani d ?
O(5) 0.1896(7) 0.0000 0.171(1) 0.055(4) 0.500 ST Uani d ?
O(6) 0.0239(5) 0.0000 0.1142(9) 0.038(3) 0.500 ST Uani d ?
O(7) 0.0971(5) 0.238(1) -0.0028(8) 0.046(2) 1.000 . Uani d ?
C(1) 0.180(1) 0.0000 -0.199(2) 0.044(6) 0.500 ST Uani d ?
C(2) 0.2496(9) 0.0000 -0.105(2) 0.045(6) 0.500 ST Uani d ?
C(3) 0.2902(9) 0.0000 0.102(2) 0.045(6) 0.500 ST Uani d ?
C(4) 0.259(1) 0.0000 0.196(2) 0.046(6) 0.500 ST Uani d ?
H(2B) 0.2798 0.1039 -0.1047 0.054 0.500 . Uiso d ?
H(2A) 0.2798 -0.1039 -0.1047 0.054 0.500 . Uiso d ?
H(3A) 0.3187 0.1039 0.1031 0.053 0.500 . Uiso d ?
H(3B) 0.3187 -0.1039 0.1031 0.053 0.500 . Uiso d ?
N(1a) 0.553(1) 0.164(3) 0.243(1) 0.053(5) 0.650 . Uiso d ?
N(1b) 0.582(2) 0.168(5) 0.372(3) 0.049(8) 0.350 . Uiso d ?
N(2a) 0.511(1) 0.0000 0.383(2) 0.051(7) 0.325 S Uiso d ?
N(2b) 0.484(2) 0.0000 0.237(4) 0.04(1) 0.175 S Uiso d ?
N(3b) 0.613(2) 0.0000 0.228(4) 0.04(1) 0.175 S Uiso d ?
N(3a) 0.643(2) 0.0000 0.390(2) 0.060(8) 0.325 S Uiso d ?
C(5) 0.5003(8) 0.155(2) 0.310(1) 0.059(5) 1.000 . Uani d ?
C(6) 0.589(1) 0.0000 0.451(2) 0.072(8) 0.500 ST Uani d ?
C(7) 0.6263(9) 0.161(3) 0.307(1) 0.069(6) 1.000 . Uani d ?
C(8) 0.538(1) 0.0000 0.170(2) 0.051(5) 0.500 S Uiso d ?
H(5A) 0.5077 0.2623 0.3504 0.077 1.000 . Uiso c ?
H(5B) 0.4538 0.1492 0.2563 0.077 1.000 . Uiso c ?
H(6B) 0.5988 -0.1039 0.4960 0.098 0.500 . Uiso d ?
H(6A) 0.5988 0.1039 0.4960 0.098 0.500 . Uiso d ?
H(7A) 0.6325 0.2722 0.3546 0.100 1.000 . Uiso c ?
H(7B) 0.6615 0.1656 0.2699 0.100 1.000 . Uiso c ?
H(8B) 0.5621 0.0000 0.1121 0.061 0.500 S Uiso d ?
H(8A) 0.4852 0.0000 0.1311 0.061 0.500 S Uiso d ?
O(8) 0.073(1) 0.0000 0.504(1) 0.092(7) 0.500 ST Uani d ?

loop_
_atom_type_symbol
_atom_type_oxidation_number
_atom_type_number_in_cell
_atom_type_scat_dispersion_real
_atom_type_scat_dispersion_imag
_atom_type_scat_source
C 0 40 0.018 0.009
;International Tables for Crystallography
(1992, Vol. C, Tables 4.2.6.8 and 6.1.1.1)
;
H 0 88 0.000 0.000
;International Tables for Crystallography
(1992, Vol. C, Table 6.1.1.2)
;
N 0 16 0.031 0.018
;International Tables for Crystallography
(1992, Vol. C, Tables 4.2.6.8 and 6.1.1.1)
;
O 0 36 0.049 0.032
;International Tables for Crystallography
(1992, Vol. C, Tables 4.2.6.8 and 6.1.1.1)
;
U 0 4 -4.364 13.409
;International Tables for Crystallography
(1992, Vol. C, Tables 4.2.6.8 and 6.1.1.1)
;

loop_
_geom_angle_atom_site_label_1
_geom_angle_atom_site_label_2
_geom_angle_atom_site_label_3
_geom_angle
_geom_angle_site_symmetry_1
_geom_angle_site_symmetry_2
_geom_angle_site_symmetry_3
_geom_angle_publ_flag
O(1) U(1) O(3) 62.9(4) . . . yes
O(1) U(1) O(5) 124.6(4) . . . yes
O(1) U(1) O(6) 154.3(4) . . . yes
O(1) U(1) O(6) 82.7(4) . . 3 yes
O(1) U(1) O(7) 90.1(3) . . . yes
O(1) U(1) O(7) 90.1(3) . . 2 yes
O(3) U(1) O(5) 61.7(4) . . . yes
O(3) U(1) O(6) 142.7(4) . . . yes
O(3) U(1) O(6) 145.6(4) . . 3 yes
O(3) U(1) O(7) 90.7(3) . . . yes
O(3) U(1) O(7) 90.7(3) . . 2 yes
O(5) U(1) O(6) 81.0(4) . . . yes
O(5) U(1) O(6) 152.7(4) . . 3 yes
O(5) U(1) O(7) 90.5(3) . . . yes
O(5) U(1) O(7) 90.5(3) . . 2 yes
O(6) U(1) O(6) 71.6(4) . . 3 yes
O(6) U(1) O(7) 89.6(3) . . . yes
O(6) U(1) O(7) 89.6(3) . . 2 yes
O(6) U(1) O(7) 89.3(3) 3 . . yes
O(6) U(1) O(7) 89.3(3) 3 . 2 yes
O(7) U(1) O(7) 178.5(6) . . 2 yes
U(1) O(1) C(1) 130(1) . . . yes
U(1) O(3) C(2) 120.8(9) . . . yes
U(1) O(3) C(3) 122.3(9) . . . yes
C(2) O(3) C(3) 116(1) . . . yes
U(1) O(5) C(4) 131(1) . . . yes
U(1) O(6) U(1) 108.4(4) . . 3 yes
O(1) C(1) O(2) 125(1) . . . yes
O(1) C(1) C(2) 118(1) . . . yes
O(2) C(1) C(2) 116(1) . . . yes
O(3) C(2) C(1) 107(1) . . . yes
O(3) C(2) H(2B) 108.1 . . . no
O(3) C(2) H(2A) 108.1 . . . no
C(1) C(2) H(2B) 112.9 . . . no
C(1) C(2) H(2A) 112.9 . . . no
H(2B) C(2) H(2A) 106.9 . . . no
O(3) C(3) C(4) 108(1) . . . yes
O(3) C(3) H(3A) 108.1 . . . no
O(3) C(3) H(3B) 108.1 . . . no
C(4) C(3) H(3A) 111.0 . . . no
C(4) C(3) H(3B) 111.0 . . . no
H(3A) C(3) H(3B) 110.5 . . . no
O(4) C(4) O(5) 126(1) . . . yes
O(4) C(4) C(3) 116(1) . . . yes
O(5) C(4) C(3) 116(1) . . . yes
N(1b) N(1a) N(2b) 94(2) . . . yes
N(1b) N(1a) N(3b) 94(2) . . . yes
N(1b) N(1a) C(5) 60(1) . . . yes
N(1b) N(1a) C(7) 54(1) . . . yes
N(1b) N(1a) C(8) 126(2) . . . yes
N(2b) N(1a) N(3b) 90(1) . . . yes
N(2b) N(1a) C(5) 51(1) . . . yes
N(2b) N(1a) C(7) 127(1) . . . yes
N(2b) N(1a) C(8) 53(1) . . . yes
N(3b) N(1a) C(5) 127(1) . . . yes
N(3b) N(1a) C(7) 57(1) . . . yes
N(3b) N(1a) C(8) 50(1) . . . yes
C(5) N(1a) C(7) 114(1) . . . yes
C(5) N(1a) C(8) 105(1) . . . yes
C(7) N(1a) C(8) 107(1) . . . yes
N(1a) N(1b) N(3a) 98(2) . . . yes
N(1a) N(1b) C(5) 58(1) . . . yes
N(1a) N(1b) C(6) 125(2) . . . yes
N(1a) N(1b) C(7) 56(1) . . . yes
N(3a) N(1b) C(5) 125(2) . . . yes
N(3a) N(1b) C(6) 53(1) . . . yes
N(3a) N(1b) C(7) 60(1) . . . yes
C(5) N(1b) C(6) 98(2) . . . yes
C(5) N(1b) C(7) 114(2) . . . yes
C(6) N(1b) C(7) 113(2) . . . yes
N(2b) N(2a) C(5) 53(1) . . . yes
N(2b) N(2a) C(5) 53(1) . . 2 yes
N(2b) N(2a) C(6) 122(2) . . . yes
C(5) N(2a) C(5) 106(2) . . 2 yes
C(5) N(2a) C(6) 107(1) . . . yes
C(5) N(2a) C(6) 107(1) 2 . . yes
N(1a) N(2b) N(1a) 87(2) . . 2 yes
N(1a) N(2b) N(2a) 88(2) . . . yes
N(1a) N(2b) C(5) 53(1) . . . yes
N(1a) N(2b) C(5) 121(2) . . 2 yes
N(1a) N(2b) C(8) 53(1) . . . yes
N(1a) N(2b) N(2a) 88(2) 2 . . yes
N(1a) N(2b) C(5) 121(2) 2 . . yes
N(1a) N(2b) C(5) 53(1) 2 . 2 yes
N(1a) N(2b) C(8) 53(1) 2 . . yes
N(2a) N(2b) C(5) 53(1) . . . yes
N(2a) N(2b) C(5) 53(1) . . 2 yes
N(2a) N(2b) C(8) 123(3) . . . yes
C(5) N(2b) C(5) 106(3) . . 2 yes
C(5) N(2b) C(8) 107(2) . . . yes
C(5) N(2b) C(8) 107(2) 2 . . yes
N(1a) N(3b) N(1a) 90(2) . . 2 yes
N(1a) N(3b) C(7) 49(1) . . . yes
N(1a) N(3b) C(7) 118(2) . . 2 yes
N(1a) N(3b) C(8) 56(1) . . . yes
N(1a) N(3b) C(7) 118(2) 2 . . yes
N(1a) N(3b) C(7) 49(1) 2 . 2 yes
N(1a) N(3b) C(8) 56(1) 2 . . yes
C(7) N(3b) C(7) 104(2) . . 2 yes
C(7) N(3b) C(8) 106(2) . . . yes
C(7) N(3b) C(8) 106(2) 2 . . yes
N(1b) N(3a) N(1b) 96(2) . . 2 yes
N(1b) N(3a) C(6) 59(1) . . . yes
N(1b) N(3a) C(7) 48(1) . . . yes
N(1b) N(3a) C(7) 119(2) . . 2 yes
N(1b) N(3a) C(6) 59(1) 2 . . yes
N(1b) N(3a) C(7) 119(2) 2 . . yes
N(1b) N(3a) C(7) 48(1) 2 . 2 yes
C(6) N(3a) C(7) 108(1) . . . yes
C(6) N(3a) C(7) 108(1) . . 2 yes
C(7) N(3a) C(7) 100(2) . . 2 yes
N(1a) C(5) N(1b) 61(1) . . . yes
N(1a) C(5) N(2a) 113(1) . . . yes
N(1a) C(5) N(2b) 74(1) . . . yes
N(1a) C(5) H(5A) 104.2 . . . no
N(1a) C(5) H(5B) 104.4 . . . no
N(1b) C(5) N(2a) 78(1) . . . yes
N(1b) C(5) N(2b) 110(2) . . . yes
N(1b) C(5) H(5A) 72.9 . . . no
N(1b) C(5) H(5B) 165.9 . . . no
N(2a) C(5) N(2b) 73(1) . . . yes
N(2a) C(5) H(5A) 112.3 . . . no
N(2a) C(5) H(5B) 109.7 . . . no
N(2b) C(5) H(5A) 173.9 . . . no
N(2b) C(5) H(5B) 62.5 . . . no
H(5A) C(5) H(5B) 112.6 . . . no
N(1b) C(6) N(1b) 105(2) . . 2 yes
N(1b) C(6) N(2a) 76(1) . . . yes
N(1b) C(6) N(3a) 67(1) . . . yes
N(1b) C(6) H(6B) 172.4 . . . no
N(1b) C(6) H(6A) 71.1 . . . no
N(1b) C(6) N(2a) 76(1) 2 . . yes
N(1b) C(6) N(3a) 67(1) 2 . . yes
N(1b) C(6) H(6B) 71.1 2 . . no
N(1b) C(6) H(6A) 172.4 2 . . no
N(2a) C(6) N(3a) 116(2) . . . yes
N(2a) C(6) H(6B) 109.2 . . . no
N(2a) C(6) H(6A) 109.2 . . . no
N(3a) C(6) H(6B) 105.3 . . . no
N(3a) C(6) H(6A) 105.3 . . . no
H(6B) C(6) H(6A) 111.1 . . . no
N(1a) C(7) N(1b) 68(1) . . . yes
N(1a) C(7) N(3b) 72(1) . . . yes
N(1a) C(7) N(3a) 111(1) . . . yes
N(1a) C(7) H(7A) 103.8 . . . no
N(1a) C(7) H(7B) 118.7 . . . no
N(1b) C(7) N(3b) 114(2) . . . yes
N(1b) C(7) N(3a) 70(1) . . . yes
N(1b) C(7) H(7A) 65.6 . . . no
N(1b) C(7) H(7B) 171.3 . . . no
N(3b) C(7) N(3a) 77(1) . . . yes
N(3b) C(7) H(7A) 176.1 . . . no
N(3b) C(7) H(7B) 73.6 . . . no
N(3a) C(7) H(7A) 105.9 . . . no
N(3a) C(7) H(7B) 109.1 . . . no
H(7A) C(7) H(7B) 106.8 . . . no
N(1a) C(8) N(1a) 109(1) . . 2 yes
N(1a) C(8) N(2b) 72(1) . . . yes
N(1a) C(8) N(3b) 73(1) . . . yes
N(1a) C(8) H(8B) 113.9 . . . no
N(1a) C(8) H(8A) 106.4 . . . no
N(1a) C(8) N(2b) 72(1) 2 . . yes
N(1a) C(8) N(3b) 73(1) 2 . . yes
N(1a) C(8) H(8B) 113.9 2 . . no
N(1a) C(8) H(8A) 106.4 2 . . no
N(2b) C(8) N(3b) 118(2) . . . yes
N(2b) C(8) H(8B) 167.0 . . . no
N(2b) C(8) H(8A) 60.8 . . . no
N(3b) C(8) H(8B) 74.9 . . . no
N(3b) C(8) H(8A) 179.0 . . . no
H(8B) C(8) H(8A) 106.2 . . . no

loop_
_geom_bond_atom_site_label_1
_geom_bond_atom_site_label_2
_geom_bond_distance
_geom_bond_site_symmetry_1
_geom_bond_site_symmetry_2
_geom_bond_publ_flag
U(1) O(1) 2.33(1) . . yes
U(1) O(3) 2.51(1) . . yes
U(1) O(5) 2.32(1) . . yes
U(1) O(6) 2.316(10) . . yes
U(1) O(6) 2.32(1) . 3 yes
U(1) O(7) 1.777(9) . . yes
U(1) O(7) 1.777(9) . 2 yes
O(1) C(1) 1.25(2) . . yes
O(2) C(1) 1.23(2) . . yes
O(3) C(2) 1.46(2) . . yes
O(3) C(3) 1.42(2) . . yes
O(4) C(4) 1.22(2) . . yes
O(5) C(4) 1.27(2) . . yes
C(1) C(2) 1.48(3) . . yes
C(2) H(2B) 0.97 . . no
C(2) H(2A) 0.97 . . no
C(3) C(4) 1.46(2) . . yes
C(3) H(3A) 0.94 . . no
C(3) H(3B) 0.94 . . no
N(1a) N(1b) 1.53(3) . . yes
N(1a) N(2b) 1.77(4) . . yes
N(1a) N(3b) 1.73(3) . . yes
N(1a) C(5) 1.48(2) . . yes
N(1a) C(7) 1.38(2) . . yes
N(1a) C(8) 1.50(2) . . yes
N(1b) N(3a) 1.68(4) . . yes
N(1b) C(5) 1.52(3) . . yes
N(1b) C(6) 1.58(4) . . yes
N(1b) C(7) 1.34(3) . . yes
N(2a) N(2b) 1.73(5) . . yes
N(2a) C(5) 1.45(2) . . yes
N(2a) C(5) 1.45(2) . 2 yes
N(2a) C(6) 1.46(3) . . yes
N(2b) C(5) 1.45(3) . . yes
N(2b) C(5) 1.45(3) . 2 yes
N(2b) C(8) 1.50(4) . . yes
N(3b) C(7) 1.52(3) . . yes
N(3b) C(7) 1.52(3) . 2 yes
N(3b) C(8) 1.39(5) . . yes
N(3a) C(6) 1.46(3) . . yes
N(3a) C(7) 1.56(2) . . yes
N(3a) C(7) 1.56(2) . 2 yes
C(5) H(5A) 0.93 . . no
C(5) H(5B) 0.93 . . no
C(6) H(6B) 0.94 . . no
C(6) H(6A) 0.94 . . no
C(7) H(7A) 1.01 . . no
C(7) H(7B) 0.92 . . no
C(8) H(8B) 0.97 . . no
C(8) H(8A) 0.97 . . no

loop_
_geom_contact_atom_site_label_1
_geom_contact_atom_site_label_2
_geom_contact_distance
_geom_contact_site_symmetry_1
_geom_contact_site_symmetry_2
_geom_contact_publ_flag
O(1) C(5) 3.52(2) . 7 no
O(1) C(5) 3.52(2) . 8_545 no
O(2) O(8) 2.77(2) . 1_554 no
O(4) C(6) 3.25(3) . 3_656 no
O(5) C(7) 3.46(2) . 5_445 no
O(5) C(7) 3.46(2) . 6_455 no
O(6) O(7) 2.90(1) . 4 no
O(6) N(1a) 2.94(2) . 5_445 no
O(6) N(1a) 2.94(2) . 6_455 no
O(7) C(8) 3.35(2) . 5_455 no
O(7) C(8) 3.39(2) . 7 no
O(7) C(3) 3.40(2) . 7 no
O(7) N(3b) 3.42(4) . 5_455 no
O(7) C(2) 3.43(2) . 7 no
O(7) N(2b) 3.46(4) . 7 no
O(7) N(1a) 3.50(2) . 6_455 no
O(7) N(1a) 3.53(2) . 7 no
C(2) N(3b) 3.42(5) . 3_655 no
C(3) N(2b) 3.56(5) . . no
N(1b) O(8) 3.00(4) . 5 no
N(2a) N(2a) 3.08(5) . 3_656 no
N(2a) C(6) 3.21(4) . 3_656 no
C(5) O(8) 3.51(2) . 5 no
O(8) O(8) 2.75(4) . 3_556 no

loop_
_geom_torsion_atom_site_label_1
_geom_torsion_atom_site_label_2
_geom_torsion_atom_site_label_3
_geom_torsion_atom_site_label_4
_geom_torsion_site_symmetry_1
_geom_torsion_site_symmetry_2
_geom_torsion_site_symmetry_3
_geom_torsion_site_symmetry_4
_geom_torsion
_geom_torsion_publ_flag
U(1) O(1) C(1) O(2) . . . . 180.0000(1) no
U(1) O(1) C(1) C(2) . . . . 0.0000(1) no
U(1) O(3) C(2) C(1) . . . . 0.0000(2) no
U(1) O(3) C(3) C(4) . . . . 0.0000(2) no
U(1) O(5) C(4) O(4) . . . . 180.0000 no
U(1) O(5) C(4) C(3) . . . . 0.0000(1) no
U(1) O(6) U(1) O(1) . . 3 3 180.0000(1) no
U(1) O(6) U(1) O(3) . . 3 3 180.0000(1) no
U(1) O(6) U(1) O(5) . . 3 3 0.0000 no
U(1) O(6) U(1) O(6) . . 3 3 0.0000 no
U(1) O(6) U(1) O(7) . . 3 3 89.8(3) no
U(1) O(6) U(1) O(7) . . 3 4 -89.8(3) no
U(1) O(6) U(1) O(1) . 3 3 3 0.0000(2) no
U(1) O(6) U(1) O(3) . 3 3 3 180.0000(2) no
U(1) O(6) U(1) O(5) . 3 3 3 180.0000(1) no
U(1) O(6) U(1) O(6) . 3 3 . 0.0000 no
U(1) O(6) U(1) O(7) . 3 3 3 -89.4(3) no
U(1) O(6) U(1) O(7) . 3 3 4 89.4(3) no
O(1) U(1) O(3) C(2) . . . . 0.0000(1) no
O(1) U(1) O(3) C(3) . . . . 180.0000 no
O(1) U(1) O(5) C(4) . . . . 0.0000(2) no
O(1) C(1) C(2) O(3) . . . . 0.0000(2) no
O(2) C(1) C(2) O(3) . . . . 180.0000 no
O(3) U(1) O(1) C(1) . . . . 0.0000(1) no
O(3) U(1) O(5) C(4) . . . . 0.0000 no
O(3) C(3) C(4) O(4) . . . . 180.0000(1) no
O(3) C(3) C(4) O(5) . . . . 0.0000(2) no
O(5) U(1) O(1) C(1) . . . . 0.0000(1) no
O(5) U(1) O(3) C(2) . . . . 180.0000(1) no
O(5) U(1) O(3) C(3) . . . . 0.0000 no
O(6) U(1) O(1) C(1) . . . . 180.0000 no
O(6) U(1) O(3) C(2) . . . . 180.0000(4) no
O(6) U(1) O(3) C(3) . . . . 0.0000(3) no
O(6) U(1) O(5) C(4) . . . . 180.0000(2) no
O(6) U(1) O(6) U(1) . . 3 3 0.0000 no
O(6) U(1) O(1) C(1) . 3 3 3 180.0000 no
O(6) U(1) O(6) U(1) . 3 3 . 0.0000 no
O(7) U(1) O(1) C(1) . . . . 90.7(3) no
O(7) U(1) O(3) C(2) . . . . -89.8(3) no
O(7) U(1) O(3) C(3) . . . . 90.2(3) no
O(7) U(1) O(5) C(4) . . . . -90.5(3) no
C(1) C(2) O(3) C(3) . . . . 180.0000(1) no
C(2) O(3) C(3) C(4) . . . . 180.0000(1) no
N(1a) N(1b) N(3a) N(1b) . . . 2 -79(2) no
N(1a) N(1b) N(3a) C(6) . . . . -128(2) no
N(1a) N(1b) N(3a) C(7) . . . . 44(1) no
N(1a) N(1b) N(3a) C(7) . . . 2 -33(2) no
N(1a) N(1b) C(5) N(2a) . . . . 124(1) no
N(1a) N(1b) C(5) N(2b) . . . . 57(2) no
N(1a) N(1b) C(6) N(1b) . . . 2 15(4) no
N(1a) N(1b) C(6) N(2a) . . . . -55(2) no
N(1a) N(1b) C(6) N(3a) . . . . 71(2) no
N(1a) N(1b) C(7) N(3b) . . . . -58(2) no
N(1a) N(1b) C(7) N(3a) . . . . -123(1) no
N(1a) N(2b) N(1a) N(1b) . . 2 2 86(2) no
N(1a) N(2b) N(1a) N(3b) . . 2 . -8(2) no
N(1a) N(2b) N(1a) C(5) . . 2 2 132(2) no
N(1a) N(2b) N(1a) C(7) . . 2 2 38(3) no
N(1a) N(2b) N(1a) C(8) . . 2 . -45(1) no
N(1a) N(2b) N(2a) C(5) . . . . 43(1) no
N(1a) N(2b) N(2a) C(5) . . . 2 -131(2) no
N(1a) N(2b) N(2a) C(6) . . . . -43(1) no
N(1a) N(2b) C(5) N(1b) . . . . -50(1) no
N(1a) N(2b) C(5) N(2a) . . . . -120(1) no
N(1a) N(2b) C(5) N(1b) . . 2 2 -9(3) no
N(1a) N(2b) C(5) N(2a) . . 2 . 60(2) no
N(1a) N(2b) C(8) N(3b) . . . . 58(1) no
N(1a) N(3b) N(1a) N(1b) . . 2 2 -86(2) no
N(1a) N(3b) N(1a) N(2b) . . 2 . 8(2) no
N(1a) N(3b) N(1a) C(5) . . 2 2 -30(3) no
N(1a) N(3b) N(1a) C(7) . . 2 2 -128(2) no
N(1a) N(3b) N(1a) C(8) . . 2 . 47(1) no
N(1a) N(3b) C(7) N(1b) . . . . 56(2) no
N(1a) N(3b) C(7) N(3a) . . . . 117(1) no
N(1a) N(3b) C(7) N(1b) . . 2 2 7(3) no
N(1a) N(3b) C(7) N(3a) . . 2 . -53(2) no
N(1a) N(3b) C(8) N(2b) . . . . -58.6(10) no
N(1a) C(5) N(1b) N(3a) . . . . -76(2) no
N(1a) C(5) N(1b) C(6) . . . . -126(2) no
N(1a) C(5) N(1b) C(7) . . . . -5(2) no
N(1a) C(5) N(2a) N(2b) . . . . -64(2) no
N(1a) C(5) N(2a) C(5) . . . 2 -60(2) no
N(1a) C(5) N(2a) C(6) . . . . 53(2) no
N(1a) C(5) N(2b) N(2a) . . . . 120(1) no
N(1a) C(5) N(2b) C(5) . . . 2 116(2) no
N(1a) C(5) N(2b) C(8) . . . . 1(2) no
N(1a) C(7) N(1b) N(3a) . . . . 123(1) no
N(1a) C(7) N(1b) C(5) . . . . 5(2) no
N(1a) C(7) N(1b) C(6) . . . . 117(2) no
N(1a) C(7) N(3b) C(7) . . . 2 -115(2) no
N(1a) C(7) N(3b) C(8) . . . . -3(2) no
N(1a) C(7) N(3a) N(1b) . . . . -56(1) no
N(1a) C(7) N(3a) N(1b) . . . 2 15(2) no
N(1a) C(7) N(3a) C(6) . . . . -49(2) no
N(1a) C(7) N(3a) C(7) . . . 2 63(2) no
N(1a) C(8) N(1a) N(1b) . . 2 2 -2(3) no
N(1a) C(8) N(1a) N(2b) . . 2 . 63(2) no
N(1a) C(8) N(1a) N(3b) . . 2 . -64(2) no
N(1a) C(8) N(1a) C(5) . . 2 2 61(2) no
N(1a) C(8) N(1a) C(7) . . 2 2 -60(2) no
N(1a) C(8) N(2b) N(2a) . . . . -58(1) no
N(1a) C(8) N(2b) C(5) . . . . -1(2) no
N(1a) C(8) N(2b) C(5) . . . 2 -116(2) no
N(1a) C(8) N(3b) C(7) . . . . 3(1) no
N(1a) C(8) N(3b) C(7) . . . 2 113(2) no
N(1b) N(1a) N(2b) N(2a) . . . . 1(1) no
N(1b) N(1a) N(2b) C(5) . . . . 45(1) no
N(1b) N(1a) N(2b) C(5) . . . 2 -42(3) no
N(1b) N(1a) N(2b) C(8) . . . . -132(2) no
N(1b) N(1a) N(3b) C(7) . . . . -41(1) no
N(1b) N(1a) N(3b) C(7) . . . 2 43(3) no
N(1b) N(1a) N(3b) C(8) . . . . 134(2) no
N(1b) N(1a) C(5) N(2a) . . . . -61(2) no
N(1b) N(1a) C(5) N(2b) . . . . -125(2) no
N(1b) N(1a) C(7) N(3b) . . . . 125(2) no
N(1b) N(1a) C(7) N(3a) . . . . 57(2) no
N(1b) N(1a) C(8) N(2b) . . . . 65(2) no
N(1b) N(1a) C(8) N(3b) . . . . -62(2) no
N(1b) N(3a) N(1b) C(5) . . 2 2 22(3) no
N(1b) N(3a) N(1b) C(6) . . 2 . -49(2) no
N(1b) N(3a) N(1b) C(7) . . 2 2 123(2) no
N(1b) N(3a) C(6) N(2a) . . . . 59(1) no
N(1b) N(3a) C(7) N(3b) . . . . -121(2) no
N(1b) N(3a) C(7) N(3b) . . 2 . 50(2) no
N(1b) C(5) N(1a) N(2b) . . . . 125(2) no
N(1b) C(5) N(1a) N(3b) . . . . 71(2) no
N(1b) C(5) N(1a) C(7) . . . . 5(2) no
N(1b) C(5) N(1a) C(8) . . . . 123(2) no
N(1b) C(5) N(2a) N(2b) . . . . -116(2) no
N(1b) C(5) N(2a) C(5) . . . 2 -112(2) no
N(1b) C(5) N(2a) C(6) . . . . 1(1) no
N(1b) C(5) N(2b) N(2a) . . . . 70(2) no
N(1b) C(5) N(2b) C(5) . . . 2 66(3) no
N(1b) C(5) N(2b) C(8) . . . . -48(3) no
N(1b) C(6) N(1b) N(3a) . . 2 . 56(2) no
N(1b) C(6) N(1b) C(5) . . 2 2 -72(2) no
N(1b) C(6) N(1b) C(7) . . 2 2 49(3) no
N(1b) C(6) N(2a) N(2b) . . . . 55(1) no
N(1b) C(6) N(2a) C(5) . . . . -1(1) no
N(1b) C(6) N(2a) C(5) . . . 2 112(1) no
N(1b) C(6) N(3a) C(7) . . . . -5(1) no
N(1b) C(6) N(3a) C(7) . . . 2 -114(2) no
N(1b) C(7) N(1a) N(2b) . . . . -65(2) no
N(1b) C(7) N(1a) N(3b) . . . . -125(2) no
N(1b) C(7) N(1a) C(5) . . . . -5(2) no
N(1b) C(7) N(1a) C(8) . . . . -122(2) no
N(1b) C(7) N(3b) C(7) . . . 2 -59(3) no
N(1b) C(7) N(3b) C(8) . . . . 52(3) no
N(1b) C(7) N(3a) C(6) . . . . 6(2) no
N(1b) C(7) N(3a) C(7) . . . 2 119(2) no
N(2a) N(2b) N(1a) N(3b) . . . . 96(1) no
N(2a) N(2b) N(1a) C(5) . . . . -43(1) no
N(2a) N(2b) N(1a) C(7) . . . . 49(2) no
N(2a) N(2b) N(1a) C(8) . . . . 134(2) no
N(2a) N(2b) N(1a) N(3b) . . 2 . -96(1) no
N(2a) N(2b) N(1a) C(5) . . 2 2 43(1) no
N(2a) N(2b) N(1a) C(7) . . 2 2 -49(2) no
N(2a) N(2b) N(1a) C(8) . . 2 . -134(2) no
N(2a) N(2b) C(8) N(3b) . . . . 0.0000(1) no
N(2a) C(5) N(1a) N(2b) . . . . 63(2) no
N(2a) C(5) N(1a) N(3b) . . . . 10(3) no
N(2a) C(5) N(1a) C(7) . . . . -56(2) no
N(2a) C(5) N(1a) C(8) . . . . 62(1) no
N(2a) C(5) N(1b) N(3a) . . . . 48(2) no
N(2a) C(5) N(1b) C(6) . . . . -1(1) no
N(2a) C(5) N(1b) C(7) . . . . 119(2) no
N(2a) C(5) N(2b) C(5) . . . 2 -3(2) no
N(2a) C(5) N(2b) C(8) . . . . -118(2) no
N(2a) C(5) N(1a) N(2b) . 2 2 . -63(2) no
N(2a) C(5) N(1a) N(3b) . 2 2 . -10(3) no
N(2a) C(5) N(1a) C(7) . 2 2 2 56(2) no
N(2a) C(5) N(1a) C(8) . 2 2 . -62(1) no
N(2a) C(5) N(1b) N(3a) . 2 2 . -48(2) no
N(2a) C(5) N(1b) C(6) . 2 2 . 1(1) no
N(2a) C(5) N(1b) C(7) . 2 2 2 -119(2) no
N(2a) C(5) N(2b) C(5) . 2 . . 3(2) no
N(2a) C(5) N(2b) C(8) . 2 . . 118(2) no
N(2a) C(6) N(1b) N(3a) . . . . -127(1) no
N(2a) C(6) N(1b) C(5) . . . . 1(1) no
N(2a) C(6) N(1b) C(7) . . . . -120(2) no
N(2a) C(6) N(1b) N(3a) . . 2 . 127(1) no
N(2a) C(6) N(1b) C(5) . . 2 2 -1(1) no
N(2a) C(6) N(1b) C(7) . . 2 2 120(2) no
N(2a) C(6) N(3a) C(7) . . . . 54(1) no
N(2a) C(6) N(3a) C(7) . . . 2 -54(1) no
N(2b) N(1a) N(1b) N(3a) . . . . 86(1) no
N(2b) N(1a) N(1b) C(5) . . . . -40(1) no
N(2b) N(1a) N(1b) C(6) . . . . 36(3) no
N(2b) N(1a) N(1b) C(7) . . . . 133(2) no
N(2b) N(1a) N(3b) C(7) . . . . -136(2) no
N(2b) N(1a) N(3b) C(7) . . . 2 -51(3) no
N(2b) N(1a) N(3b) C(8) . . . . 39(1) no
N(2b) N(1a) C(7) N(3b) . . . . 60(2) no
N(2b) N(1a) C(7) N(3a) . . . . -7(2) no
N(2b) N(1a) C(8) N(3b) . . . . -127(2) no
N(2b) N(1a) N(1b) N(3a) . 2 2 . -86(1) no
N(2b) N(1a) N(1b) C(5) . 2 2 2 40(1) no
N(2b) N(1a) N(1b) C(6) . 2 2 . -36(3) no
N(2b) N(1a) N(1b) C(7) . 2 2 2 -133(2) no
N(2b) N(1a) N(3b) C(7) . 2 . . 51(3) no
N(2b) N(1a) N(3b) C(7) . 2 . 2 136(2) no
N(2b) N(1a) N(3b) C(8) . 2 . . -39(1) no
N(2b) N(1a) C(7) N(3b) . 2 2 . -60(2) no
N(2b) N(1a) C(7) N(3a) . 2 2 . 7(2) no
N(2b) N(1a) C(8) N(3b) . 2 . . 127(2) no
N(2b) N(2a) C(6) N(3a) . . . . 0.0000 no
N(2b) C(5) N(1a) N(3b) . . . . -53(2) no
N(2b) C(5) N(1a) C(7) . . . . -119(2) no
N(2b) C(5) N(1a) C(8) . . . . -1(2) no
N(2b) C(5) N(1b) N(3a) . . . . -18(3) no
N(2b) C(5) N(1b) C(6) . . . . -68(2) no
N(2b) C(5) N(1b) C(7) . . . . 52(3) no
N(2b) C(5) N(2a) C(5) . . . 2 3(2) no
N(2b) C(5) N(2a) C(6) . . . . 118(2) no
N(2b) C(5) N(1a) N(3b) . 2 2 . 53(2) no
N(2b) C(5) N(1a) C(7) . 2 2 2 119(2) no
N(2b) C(5) N(1a) C(8) . 2 2 . 1(2) no
N(2b) C(5) N(1b) N(3a) . 2 2 . 18(3) no
N(2b) C(5) N(1b) C(6) . 2 2 . 68(2) no
N(2b) C(5) N(1b) C(7) . 2 2 2 -52(3) no
N(2b) C(5) N(2a) C(5) . 2 . . -3(2) no
N(2b) C(5) N(2a) C(6) . 2 . . -118(2) no
N(2b) C(8) N(1a) N(3b) . . . . 127(2) no
N(2b) C(8) N(1a) C(5) . . . . 1(1) no
N(2b) C(8) N(1a) C(7) . . . . 124(2) no
N(2b) C(8) N(1a) N(3b) . . 2 . -127(2) no
N(2b) C(8) N(1a) C(5) . . 2 2 -1(1) no
N(2b) C(8) N(1a) C(7) . . 2 2 -124(2) no
N(2b) C(8) N(3b) C(7) . . . . -55(1) no
N(2b) C(8) N(3b) C(7) . . . 2 55(1) no
N(3b) N(1a) N(1b) N(3a) . . . . -3(2) no
